data_4077788
loop_
_publ_author_name
'Cotton, F. Albert'
'Dikarev, Evgeny V.'
'Stiriba, Salah-Eddine'

_publ_section_title
;
 Studies of Tetrakis(trifluoroacetate) Dirhodium. 2.&#x2020;A Pi Complex
 of Hexamethylbenzene with Tetrakis(trifluoroacetate) Dirhodium(II,II)
;
_journal_issue 14
_journal_name_full Organometallics
_journal_page_first 2724
_journal_paper_doi 10.1021/om9901933
_journal_volume 18
_journal_year 1999
_chemical_compound_source synthesized
_chemical_formula_analytical 'not measured'
_chemical_formula_moiety '[Rh2 (O2 C C F3)4 (C6 (C H3)6)]'
_chemical_formula_structural '[Rh2(O2CCF3)4,C6Me6]'
_chemical_formula_sum 'C20 H18 F12 O8 Rh2'
_chemical_formula_weight 820.16
_chemical_melting_point ?
_chemical_name_systematic
; 
 catena-Poly{[tetrakis(\m-trifluoroacetato-\kO,\kO')dirhodium(II,II)]-
 -\m-\h2-hexamethylbenzene}
;
_space_group_IT_number 2
_symmetry_cell_setting triclinic
_symmetry_space_group_name_Hall '-P 1'
_symmetry_space_group_name_H-M 'P -1'
_atom_sites_solution_hydrogens difmap
_atom_sites_solution_primary direct
_atom_sites_solution_secondary difmap
_audit_creation_method SHELXL
_cell_angle_alpha 70.26(3)
_cell_angle_beta 73.05(3)
_cell_angle_gamma 85.65(4)
_cell_formula_units_Z 1
_cell_length_a 8.279(1)
_cell_length_b 8.790(4)
_cell_length_c 9.874(3)
_cell_measurement_reflns_used 248
_cell_measurement_temperature 213(2)
_cell_measurement_theta_max 20.8
_cell_measurement_theta_min 6.85
_cell_volume 646.7(4)
_computing_cell_refinement 'MADNES (Enraf-Nonius, 1989)'
_computing_data_collection 'MADNES (Enraf-Nonius, 1989)'
_computing_data_reduction 'PROCOR (Kabsch, 1988)'
_computing_molecular_graphics 'SHELXTL V.5 (Siemens, 1994)'
_computing_publication_material CIFTAB
_computing_structure_refinement 'SHELXL-93 (Sheldrick, 1993)'
_computing_structure_solution 'SHELXTL V.5 (Siemens, 1994)'
_diffrn_ambient_temperature 213(2)
_diffrn_measurement_device 'Nonius FAST area detector'
_diffrn_measurement_method 'Ellipsoid-mask fitting'
_diffrn_radiation_monochromator graphite
_diffrn_radiation_source 'fine-focus sealed tube'
_diffrn_radiation_type MoK\a
_diffrn_radiation_wavelength 0.71073
_diffrn_reflns_av_R_equivalents 0.0339
_diffrn_reflns_av_sigmaI/netI 0.0319
_diffrn_reflns_limit_h_max 8
_diffrn_reflns_limit_h_min -8
_diffrn_reflns_limit_k_max 9
_diffrn_reflns_limit_k_min -9
_diffrn_reflns_limit_l_max 10
_diffrn_reflns_limit_l_min -10
_diffrn_reflns_number 3254
_diffrn_reflns_theta_max 22.60
_diffrn_reflns_theta_min 2.29
_diffrn_standards_number 'none (area detector data)'
_exptl_absorpt_coefficient_mu 1.407
_exptl_absorpt_correction_T_max 0.934
_exptl_absorpt_correction_T_min 0.752
_exptl_absorpt_correction_type 'SORTAV (Blessing, 1995)'
_exptl_crystal_colour greenish-brown
_exptl_crystal_density_diffrn 2.106
_exptl_crystal_density_meas ?
_exptl_crystal_density_method none
_exptl_crystal_description needle-shaped
_exptl_crystal_F_000 400
_exptl_crystal_size_max 0.43
_exptl_crystal_size_mid 0.08
_exptl_crystal_size_min 0.05
_refine_diff_density_max 0.757
_refine_diff_density_min -0.592
_refine_diff_density_rms 0.123
_refine_ls_extinction_coef noref
_refine_ls_extinction_method none
_refine_ls_goodness_of_fit_all 1.123
_refine_ls_goodness_of_fit_obs 1.118
_refine_ls_hydrogen_treatment allref
_refine_ls_matrix_type full
_refine_ls_number_parameters 217
_refine_ls_number_reflns 1638
_refine_ls_number_restraints 38
_refine_ls_restrained_S_all 1.127
_refine_ls_restrained_S_obs 1.119
_refine_ls_R_factor_all 0.0411
_refine_ls_R_factor_obs 0.0380
_refine_ls_shift/esd_max 0.000
_refine_ls_shift/esd_mean 0.000
_refine_ls_structure_factor_coef Fsqd
_refine_ls_weighting_details 'w=1/[\s^2^(Fo^2^)+(0.0434P)^2^+3.7773P] where P=(Fo^2^+2Fc^2^)/3'
_refine_ls_weighting_scheme calc
_refine_ls_wR_factor_all 0.0999
_refine_ls_wR_factor_obs 0.0957
_reflns_number_observed 1542
_reflns_number_total 1638
_reflns_observed_criterion >2sigma(I)
_cod_data_source_file om9901933.cif
_cod_data_source_block '[Rh2(O2CCF3)4,C6Me6]'
_cod_depositor_comments
;
The following automatic conversions were performed:

'_chemical_melting_point' value 'not measured' was changed to '?' -
the value is undefined or not given.

Automatic conversion script
Id: cif_fix_values 1715 2011-07-08 13:25:40Z adriana 

The following automatic conversions were performed:

'_exptl_crystal_density_meas' value 'not measured' was changed to '?'
- the value is perceived as not measured.

Automatic conversion script
Id: cif_fix_values 3008 2015-01-20 13:52:24Z robertas 

The following automatic conversions were performed:

'_refine_ls_weighting_scheme' value 'calc
w=1/[\s^2^(Fo^2^)+(0.0434P)^2^+3.7773P] where P=(Fo^2^+2Fc^2^)/3' was
changed to 'calc'. New tag '_refine_ls_weighting_details' was
created. The value of the new tag was set to
'w=1/[\s^2^(Fo^2^)+(0.0434P)^2^+3.7773P] where P=(Fo^2^+2Fc^2^)/3'.

Automatic conversion script
Id: cif_fix_values 3143 2015-03-26 13:38:13Z robertas 
;
_cod_database_code 4077788

loop_
_symmetry_equiv_pos_as_xyz
'x, y, z'
'-x, -y, -z'

loop_
_atom_site_aniso_label
_atom_site_aniso_U_11
_atom_site_aniso_U_22
_atom_site_aniso_U_33
_atom_site_aniso_U_23
_atom_site_aniso_U_13
_atom_site_aniso_U_12
Rh1 0.0144(3) 0.0221(3) 0.0222(3) -0.0022(2) -0.0061(2) -0.0022(2)
O1 0.017(2) 0.036(3) 0.025(2) -0.002(2) -0.007(2) -0.003(2)
O2 0.018(3) 0.027(2) 0.023(2) 0.002(2) -0.006(2) -0.004(2)
O3 0.020(3) 0.026(2) 0.031(2) -0.009(2) -0.009(2) 0.000(2)
O4 0.017(2) 0.031(2) 0.034(2) -0.013(2) -0.011(2) 0.003(2)
C1 0.018(4) 0.029(4) 0.020(3) -0.004(3) 0.001(3) 0.000(3)
C3 0.024(4) 0.022(3) 0.020(3) -0.007(3) -0.004(3) -0.002(3)
C2 0.024(4) 0.041(4) 0.031(4) -0.012(3) -0.007(3) -0.001(3)
C4 0.031(4) 0.037(4) 0.030(4) -0.010(3) -0.014(3) 0.002(3)
C5 0.011(3) 0.027(4) 0.027(4) 0.005(3) -0.005(3) -0.005(3)
C6 0.020(4) 0.025(3) 0.036(4) -0.012(3) -0.015(3) 0.006(3)
C7 0.012(3) 0.032(4) 0.023(3) -0.001(3) -0.006(3) -0.007(3)
C8 0.029(4) 0.045(4) 0.024(3) -0.009(3) -0.005(3) -0.005(3)
C9 0.037(5) 0.039(4) 0.055(5) -0.028(4) -0.014(4) 0.005(3)
C10 0.024(4) 0.018(3) 0.043(4) 0.002(3) -0.005(3) -0.006(3)

loop_
_atom_site_label
_atom_site_type_symbol
_atom_site_fract_x
_atom_site_fract_y
_atom_site_fract_z
_atom_site_U_iso_or_equiv
_atom_site_thermal_displace_type
_atom_site_occupancy
_atom_site_calc_flag
_atom_site_refinement_flags
_atom_site_disorder_group
Rh1 Rh 0.36699(6) 0.52271(5) 0.96917(5) 0.0205(2) Uani 1 d . .
O1 O 0.2577(5) 0.3622(5) 1.1750(5) 0.0277(10) Uani 1 d . .
O2 O 0.4931(5) 0.6795(5) 0.7675(4) 0.0251(10) Uani 1 d . .
O3 O 0.4263(5) 0.3420(5) 0.8786(5) 0.0252(10) Uani 1 d . .
O4 O 0.3271(5) 0.7008(5) 1.0625(5) 0.0264(10) Uani 1 d . .
C1 C 0.5653(8) 0.2760(7) 0.8796(7) 0.0246(15) Uani 1 d . .
C3 C 0.3504(8) 0.3022(7) 1.2585(7) 0.0226(14) Uani 1 d . .
C2 C 0.6129(8) 0.1550(8) 0.7961(7) 0.033(2) Uani 1 d D 1
F1 F 0.6906(23) 0.0270(14) 0.8720(15) 0.034(4) Uiso 0.48(2) d PD 1
F2 F 0.4782(11) 0.0892(21) 0.7863(23) 0.037(4) Uiso 0.48(2) d PD 1
F3 F 0.7121(27) 0.2263(13) 0.6622(12) 0.049(4) Uiso 0.48(2) d PD 1
C2X C 0.6129(8) 0.1550(8) 0.7961(7) 0.990 Uiso 0.00 d PD 2
F1X F 0.7530(28) 0.0792(32) 0.8039(35) 0.048(8) Uiso 0.194(14) d PD 2
F2X F 0.4902(28) 0.0365(31) 0.8482(34) 0.052(9) Uiso 0.194(14) d PD 2
F3X F 0.6141(43) 0.2297(25) 0.6530(19) 0.046(8) Uiso 0.194(14) d PD 2
C2Y C 0.6129(8) 0.1550(8) 0.7961(7) 0.990 Uiso 0.00 d PD 3
F1Y F 0.6377(33) 0.0105(18) 0.8812(17) 0.054(7) Uiso 0.33(2) d PD 3
F2Y F 0.5071(21) 0.1464(27) 0.7218(27) 0.042(5) Uiso 0.33(2) d PD 3
F3Y F 0.7662(21) 0.2035(18) 0.6878(17) 0.035(5) Uiso 0.33(2) d PD 3
C4 C 0.2624(9) 0.1927(8) 1.4179(7) 0.032(2) Uani 1 d D 4
F4 F 0.1674(20) 0.2890(13) 1.4909(12) 0.050(4) Uiso 0.44(2) d PD 4
F5 F 0.1562(17) 0.0854(15) 1.4141(11) 0.038(3) Uiso 0.44(2) d PD 4
F6 F 0.3639(12) 0.1126(18) 1.4919(13) 0.044(4) Uiso 0.44(2) d PD 4
C4X C 0.2624(9) 0.1927(8) 1.4179(7) 0.990 Uiso 0.00 d PD 5
F4X F 0.1072(18) 0.1455(23) 1.4347(17) 0.045(5) Uiso 0.301(14) d PD 5
F5X F 0.3526(18) 0.0536(17) 1.4529(16) 0.039(5) Uiso 0.301(14) d PD 5
F6X F 0.2605(29) 0.2630(22) 1.5119(18) 0.060(6) Uiso 0.301(14) d PD 5
C4Y C 0.2624(9) 0.1927(8) 1.4179(7) 0.990 Uiso 0.00 d PD 6
F4Y F 0.1060(21) 0.2423(25) 1.4752(19) 0.045(6) Uiso 0.254(14) d PD 6
F5Y F 0.2460(35) 0.0435(20) 1.4201(22) 0.061(7) Uiso 0.254(14) d PD 6
F6Y F 0.3422(19) 0.1836(23) 1.5210(15) 0.025(5) Uiso 0.254(14) d PD 6
C5 C 0.0993(8) 0.5280(8) 0.8525(7) 0.0252(15) Uani 1 d . .
C6 C 0.0331(8) 0.3729(7) 0.9402(7) 0.0256(15) Uani 1 d . .
C7 C 0.0685(8) 0.6564(8) 0.9098(7) 0.0241(15) Uani 1 d . .
C8 C 0.1880(9) 0.5588(9) 0.6864(7) 0.034(2) Uani 1 d . .
H8A H 0.1042(9) 0.5682(57) 0.6330(11) 0.050 Uiso 1 calc R .
H8B H 0.2610(46) 0.4696(28) 0.6751(8) 0.050 Uiso 1 calc R .
H8C H 0.2551(47) 0.6583(30) 0.6455(14) 0.050 Uiso 1 calc R .
C9 C 0.0678(10) 0.2336(9) 0.8793(9) 0.040(2) Uani 1 d . .
H9A H -0.0091(43) 0.2366(37) 0.8209(48) 0.060 Uiso 1 calc R .
H9B H 0.0515(63) 0.1323(9) 0.9620(9) 0.060 Uiso 1 calc R .
H9C H 0.1833(22) 0.2427(34) 0.8160(46) 0.060 Uiso 1 calc R .
C10 C 0.1231(9) 0.8270(7) 0.8112(8) 0.032(2) Uani 1 d . .
H10A H 0.1759(51) 0.8771(19) 0.8618(22) 0.048 Uiso 1 calc R .
H10B H 0.0253(12) 0.8879(17) 0.7904(42) 0.048 Uiso 1 calc R .
H10C H 0.2033(44) 0.8260(8) 0.7176(22) 0.048 Uiso 1 calc R .

loop_
_atom_type_symbol
_atom_type_description
_atom_type_scat_dispersion_real
_atom_type_scat_dispersion_imag
_atom_type_scat_source
C C 0.0033 0.0016 'International Tables Vol C Tables 4.2.6.8 and 6.1.1.4'
H H 0.0000 0.0000 'International Tables Vol C Tables 4.2.6.8 and 6.1.1.4'
O O 0.0106 0.0060 'International Tables Vol C Tables 4.2.6.8 and 6.1.1.4'
F F 0.0171 0.0103 'International Tables Vol C Tables 4.2.6.8 and 6.1.1.4'
Rh Rh -1.1178 0.9187 'International Tables Vol C Tables 4.2.6.8 and 6.1.1.4'

loop_
_geom_angle_atom_site_label_1
_geom_angle_atom_site_label_2
_geom_angle_atom_site_label_3
_geom_angle
_geom_angle_site_symmetry_1
_geom_angle_site_symmetry_3
_geom_angle_publ_flag
O2 Rh1 O1 175.6(2) . . y
O2 Rh1 O4 91.2(2) . . y
O1 Rh1 O4 88.8(2) . . y
O2 Rh1 O3 88.3(2) . . y
O1 Rh1 O3 91.4(2) . . y
O4 Rh1 O3 175.2(2) . . y
O2 Rh1 Rh1 87.73(12) . 2_667 y
O1 Rh1 Rh1 87.91(12) . 2_667 y
O4 Rh1 Rh1 87.55(12) . 2_667 y
O3 Rh1 Rh1 87.70(12) . 2_667 y
O2 Rh1 C5 88.1(2) . . n
O1 Rh1 C5 96.1(2) . . n
O4 Rh1 C5 106.5(2) . . n
O3 Rh1 C5 78.2(2) . . n
Rh1 Rh1 C5 165.42(14) 2_667 . n
O2 Rh1 C7 87.6(2) . . n
O1 Rh1 C7 96.6(2) . . n
O4 Rh1 C7 77.3(2) . . n
O3 Rh1 C7 107.4(2) . . n
Rh1 Rh1 C7 164.09(14) 2_667 . n
C5 Rh1 C7 29.2(2) . . n
C3 O1 Rh1 117.3(4) . . y
C3 O2 Rh1 117.5(4) 2_667 . y
C1 O3 Rh1 117.9(4) . . y
C1 O4 Rh1 118.2(4) 2_667 . y
O3 C1 O4 128.5(6) . 2_667 y
O3 C1 C2 116.1(6) . . y
O4 C1 C2 115.3(5) 2_667 . y
O3 C1 C2X 116.1(6) . . n
O4 C1 C2X 115.3(5) 2_667 . n
O3 C1 C2Y 116.1(6) . . n
O4 C1 C2Y 115.3(5) 2_667 . n
O1 C3 O2 129.5(6) . 2_667 y
O1 C3 C4 116.3(6) . . y
O2 C3 C4 114.1(5) 2_667 . y
O1 C3 C4X 116.3(6) . . n
O2 C3 C4X 114.1(5) 2_667 . n
O1 C3 C4Y 116.3(6) . . n
O2 C3 C4Y 114.1(5) 2_667 . n
F3 C2 F2 110.0(9) . . y
F3 C2 F1 110.3(10) . . y
F2 C2 F1 104.1(10) . . y
F3 C2 C1 109.2(7) . . y
F2 C2 C1 112.6(6) . . y
F1 C2 C1 110.5(6) . . y
F1X C2X F3X 110.8(15) . . n
F1X C2X F2X 105.5(15) . . n
F3X C2X F2X 103.9(15) . . n
F1X C2X C1 116.3(11) . . n
F3X C2X C1 108.7(10) . . n
F2X C2X C1 110.9(11) . . n
F1Y C2Y F2Y 109.8(12) . . n
F1Y C2Y F3Y 105.0(11) . . n
F2Y C2Y F3Y 105.0(10) . . n
F1Y C2Y C1 113.3(9) . . n
F2Y C2Y C1 114.2(8) . . n
F3Y C2Y C1 108.8(7) . . n
F6 C4 F5 107.9(9) . . y
F6 C4 F4 109.7(9) . . y
F5 C4 F4 107.5(9) . . y
F6 C4 C3 114.3(7) . . y
F5 C4 C3 110.3(6) . . y
F4 C4 C3 106.9(7) . . y
F6X C4X F4X 110.3(12) . . n
F6X C4X F5X 107.3(11) . . n
F4X C4X F5X 106.2(10) . . n
F6X C4X C3 110.0(9) . . n
F4X C4X C3 113.6(8) . . n
F5X C4X C3 109.2(7) . . n
F5Y C4Y F6Y 106.8(12) . . n
F5Y C4Y F4Y 107.5(14) . . n
F6Y C4Y F4Y 103.5(11) . . n
F5Y C4Y C3 110.4(10) . . n
F6Y C4Y C3 114.9(8) . . n
F4Y C4Y C3 113.2(9) . . n
C6 C5 C7 121.3(6) . . y
C6 C5 C8 117.9(6) . . y
C7 C5 C8 120.4(6) . . y
C6 C5 Rh1 98.2(4) . . n
C7 C5 Rh1 76.1(4) . . n
C8 C5 Rh1 102.5(4) . . n
C5 C6 C7 119.8(6) . 2_567 y
C5 C6 C9 121.4(6) . . y
C7 C6 C9 118.8(6) 2_567 . y
C5 C7 C6 118.9(6) . 2_567 y
C5 C7 C10 121.4(6) . . y
C6 C7 C10 119.3(6) 2_567 . y
C5 C7 Rh1 74.7(4) . . n
C6 C7 Rh1 98.7(4) 2_567 . n
C10 C7 Rh1 102.6(4) . . n

loop_
_geom_bond_atom_site_label_1
_geom_bond_atom_site_label_2
_geom_bond_distance
_geom_bond_site_symmetry_2
_geom_bond_publ_flag
Rh1 O2 2.027(4) . y
Rh1 O1 2.031(4) . y
Rh1 O4 2.032(4) . y
Rh1 O3 2.037(4) . y
Rh1 Rh1 2.4217(10) 2_667 y
Rh1 C5 2.770(6) . n
Rh1 C7 2.787(6) . n
O1 C3 1.249(8) . y
O2 C3 1.257(8) 2_667 y
O3 C1 1.250(8) . y
O4 C1 1.252(8) 2_667 y
C1 O4 1.252(8) 2_667 y
C1 C2 1.518(9) . y
C1 C2X 1.518(9) . n
C1 C2Y 1.518(9) . n
C3 O2 1.257(8) 2_667 n
C3 C4 1.533(9) . y
C3 C4X 1.533(9) . n
C3 C4Y 1.533(9) . n
C2 F3 1.304(11) . y
C2 F2 1.337(11) . y
C2 F1 1.358(11) . y
C2X F1X 1.30(2) . n
C2X F3X 1.34(2) . n
C2X F2X 1.37(2) . n
C2Y F1Y 1.305(14) . n
C2Y F2Y 1.316(13) . n
C2Y F3Y 1.385(13) . n
C4 F6 1.287(11) . y
C4 F5 1.354(11) . y
C4 F4 1.355(11) . y
C4X F6X 1.274(14) . n
C4X F4X 1.326(14) . n
C4X F5X 1.378(13) . n
C4Y F5Y 1.32(2) . n
C4Y F6Y 1.345(13) . n
C4Y F4Y 1.356(15) . n
C5 C6 1.396(9) . y
C5 C7 1.400(10) . y
C5 C8 1.527(9) . y
C6 C7 1.421(9) 2_567 y
C6 C9 1.511(9) . y
C7 C6 1.421(9) 2_567 n
C7 C10 1.503(9) . y
